data_4082059
loop_
_publ_author_name
'Lau, Ka-Cheong'
'Petro, Benjamin J.'
'Bontemps, S\'ebastien'
'Jordan, Richard F.'

_publ_section_title
;
 Comparative Reactivity of Zr-- and Pd--Alkyl Complexes with Carbon
 Dioxide
;
_journal_issue 23
_journal_name_full Organometallics
_journal_page_first 6895
_journal_paper_doi 10.1021/om401082k
_journal_volume 32
_journal_year 2013
_chemical_formula_sum 'C19 H28 N O3 P Pd S'
_chemical_formula_weight 487.85
_chemical_name_systematic
; 
 ? 
;
_space_group_crystal_system monoclinic
_space_group_IT_number 15
_symmetry_space_group_name_Hall '-C 2yc'
_symmetry_space_group_name_H-M 'C 1 2/c 1'
_atom_sites_solution_hydrogens geom
_atom_sites_solution_primary direct
_atom_sites_solution_secondary difmap
_audit_creation_method SHELXL-97
_cell_angle_alpha 90.00
_cell_angle_beta 102.135(4)
_cell_angle_gamma 90.00
_cell_formula_units_Z 8
_cell_length_a 29.166(8)
_cell_length_b 9.204(2)
_cell_length_c 15.971(4)
_cell_measurement_reflns_used 1024
_cell_measurement_temperature 100(2)
_cell_measurement_theta_max 28.34
_cell_measurement_theta_min 2.33
_cell_volume 4191.5(18)
_computing_structure_refinement 'SHELXL-97 (Sheldrick, 1997)'
_computing_structure_solution 'SHELXS-97 (Sheldrick, 1990)'
_diffrn_ambient_temperature 100(2)
_diffrn_measured_fraction_theta_full 0.970
_diffrn_measured_fraction_theta_max 0.970
_diffrn_radiation_monochromator graphite
_diffrn_radiation_source 'fine-focus sealed tube'
_diffrn_radiation_type MoK\a
_diffrn_radiation_wavelength 0.71073
_diffrn_reflns_av_R_equivalents 0.0589
_diffrn_reflns_av_sigmaI/netI 0.0577
_diffrn_reflns_limit_h_max 38
_diffrn_reflns_limit_h_min -38
_diffrn_reflns_limit_k_max 12
_diffrn_reflns_limit_k_min -11
_diffrn_reflns_limit_l_max 21
_diffrn_reflns_limit_l_min -20
_diffrn_reflns_number 23998
_diffrn_reflns_theta_full 28.34
_diffrn_reflns_theta_max 28.34
_diffrn_reflns_theta_min 2.33
_exptl_absorpt_coefficient_mu 1.079
_exptl_absorpt_correction_T_max 0.8463
_exptl_absorpt_correction_T_min 0.7817
_exptl_absorpt_correction_type multi-scan
_exptl_absorpt_process_details
;
absorption corrections were made based on correspondance of
equivalent intensities usingprogram SADABS (G. Sheldrick, Bruker 
Analytical X-ray Systems, Madison, WI)
;
_exptl_crystal_density_diffrn 1.546
_exptl_crystal_density_method 'not measured'
_exptl_crystal_F_000 2000
_exptl_crystal_size_max 0.24
_exptl_crystal_size_mid 0.20
_exptl_crystal_size_min 0.16
_refine_diff_density_max 1.132
_refine_diff_density_min -0.500
_refine_diff_density_rms 0.112
_refine_ls_extinction_method none
_refine_ls_goodness_of_fit_ref 0.953
_refine_ls_hydrogen_treatment constr
_refine_ls_matrix_type full
_refine_ls_number_parameters 241
_refine_ls_number_reflns 5088
_refine_ls_number_restraints 0
_refine_ls_restrained_S_all 0.953
_refine_ls_R_factor_all 0.0475
_refine_ls_R_factor_gt 0.0352
_refine_ls_shift/su_max 0.000
_refine_ls_shift/su_mean 0.000
_refine_ls_structure_factor_coef Fsqd
_refine_ls_weighting_details 'calc w=1/[\s^2^(Fo^2^)+(0.0331P)^2^+0.0000P] where P=(Fo^2^+2Fc^2^)/3'
_refine_ls_weighting_scheme calc
_refine_ls_wR_factor_gt 0.0731
_refine_ls_wR_factor_ref 0.0759
_reflns_number_gt 4067
_reflns_number_total 5088
_reflns_threshold_expression >2sigma(I)
_cod_data_source_file om401082k_si_002.cif
_cod_data_source_block (PO-iPr)PdMe(py)
_cod_original_cell_volume 4191.4(19)
_cod_original_sg_symbol_H-M C2/c
_cod_database_code 4082059

loop_
_symmetry_equiv_pos_as_xyz
'x, y, z'
'-x, y, -z+1/2'
'x+1/2, y+1/2, z'
'-x+1/2, y+1/2, -z+1/2'
'-x, -y, -z'
'x, -y, z-1/2'
'-x+1/2, -y+1/2, -z'
'x+1/2, -y+1/2, z-1/2'

loop_
_atom_site_label
_atom_site_type_symbol
_atom_site_fract_x
_atom_site_fract_y
_atom_site_fract_z
_atom_site_U_iso_or_equiv
_atom_site_adp_type
_atom_site_occupancy
_atom_site_symmetry_multiplicity
_atom_site_calc_flag
_atom_site_refinement_flags
C1 C 0.08033(11) 0.6087(3) -0.0168(2) 0.0243(7) Uani 1 1 d .
H1 H 0.1127 0.5945 0.0068 0.029 Uiso 1 1 calc R
C2 C 0.05978(11) 0.5321(3) -0.0888(2) 0.0259(7) Uani 1 1 d .
H2 H 0.0780 0.4679 -0.1152 0.031 Uiso 1 1 calc R
C3 C 0.01238(11) 0.5492(3) -0.12241(19) 0.0251(7) Uani 1 1 d .
H3 H -0.0026 0.4947 -0.1710 0.030 Uiso 1 1 calc R
C4 C -0.01268(11) 0.6464(3) -0.08440(19) 0.0231(7) Uani 1 1 d .
H4 H -0.0452 0.6611 -0.1066 0.028 Uiso 1 1 calc R
C5 C 0.01033(11) 0.7222(3) -0.01331(19) 0.0228(7) Uani 1 1 d .
H5 H -0.0069 0.7907 0.0122 0.027 Uiso 1 1 calc R
C6 C 0.17681(10) 1.0086(3) 0.25579(19) 0.0198(6) Uani 1 1 d .
H6 H 0.1635 1.0889 0.2158 0.024 Uiso 1 1 calc R
C7 C 0.21102(10) 0.9258(3) 0.2133(2) 0.0257(7) Uani 1 1 d .
H7A H 0.2362 0.9911 0.2050 0.039 Uiso 1 1 calc R
H7B H 0.1944 0.8885 0.1577 0.039 Uiso 1 1 calc R
H7C H 0.2244 0.8444 0.2500 0.039 Uiso 1 1 calc R
C8 C 0.20217(11) 1.0804(3) 0.3390(2) 0.0258(7) Uani 1 1 d .
H8A H 0.2174 1.0057 0.3790 0.039 Uiso 1 1 calc R
H8B H 0.1795 1.1339 0.3645 0.039 Uiso 1 1 calc R
H8C H 0.2259 1.1478 0.3267 0.039 Uiso 1 1 calc R
C9 C 0.08949(10) 0.9890(3) 0.32367(19) 0.0191(6) Uani 1 1 d .
H9 H 0.1096 1.0269 0.3778 0.023 Uiso 1 1 calc R
C10 C 0.05335(10) 0.8850(3) 0.3473(2) 0.0252(7) Uani 1 1 d .
H10A H 0.0302 0.9405 0.3705 0.038 Uiso 1 1 calc R
H10B H 0.0692 0.8158 0.3905 0.038 Uiso 1 1 calc R
H10C H 0.0375 0.8321 0.2961 0.038 Uiso 1 1 calc R
C11 C 0.06560(10) 1.1181(3) 0.2721(2) 0.0244(7) Uani 1 1 d .
H11A H 0.0457 1.0830 0.2187 0.037 Uiso 1 1 calc R
H11B H 0.0895 1.1839 0.2587 0.037 Uiso 1 1 calc R
H11C H 0.0463 1.1701 0.3057 0.037 Uiso 1 1 calc R
C12 C 0.16051(10) 0.6015(3) 0.32231(18) 0.0168(6) Uani 1 1 d .
C13 C 0.15399(10) 0.7476(3) 0.34224(18) 0.0165(6) Uani 1 1 d .
C14 C 0.16780(10) 0.7890(3) 0.42782(18) 0.0191(6) Uani 1 1 d .
H14 H 0.1631 0.8871 0.4426 0.023 Uiso 1 1 calc R
C15 C 0.18814(10) 0.6936(3) 0.49244(18) 0.0199(6) Uani 1 1 d .
C16 C 0.19438(10) 0.5508(3) 0.47085(19) 0.0199(6) Uani 1 1 d .
H16 H 0.2080 0.4834 0.5140 0.024 Uiso 1 1 calc R
C17 C 0.18081(10) 0.5054(3) 0.38656(19) 0.0202(6) Uani 1 1 d .
H17 H 0.1855 0.4070 0.3725 0.024 Uiso 1 1 calc R
C18 C 0.20265(11) 0.7473(3) 0.58324(19) 0.0250(7) Uani 1 1 d .
H18A H 0.1962 0.6720 0.6226 0.037 Uiso 1 1 calc R
H18B H 0.1849 0.8353 0.5903 0.037 Uiso 1 1 calc R
H18C H 0.2363 0.7694 0.5959 0.037 Uiso 1 1 calc R
C19 C 0.08590(11) 0.9921(3) 0.08023(19) 0.0247(7) Uani 1 1 d .
H19A H 0.1039 0.9891 0.0349 0.037 Uiso 1 1 calc R
H19B H 0.0989 1.0671 0.1221 0.037 Uiso 1 1 calc R
H19C H 0.0531 1.0148 0.0551 0.037 Uiso 1 1 calc R
N1 N 0.05598(8) 0.7033(3) 0.02133(15) 0.0200(5) Uani 1 1 d .
O1 O 0.14249(7) 0.3707(2) 0.22842(13) 0.0248(5) Uani 1 1 d .
O2 O 0.17122(7) 0.5835(2) 0.16454(13) 0.0232(5) Uani 1 1 d .
O3 O 0.09225(7) 0.5789(2) 0.19116(12) 0.0216(5) Uani 1 1 d .
P1 P 0.12740(3) 0.88815(8) 0.26440(5) 0.01616(16) Uani 1 1 d .
Pd1 Pd 0.089707(8) 0.79523(2) 0.139551(14) 0.01770(7) Uani 1 1 d .
S2 S 0.14121(3) 0.52653(8) 0.21802(5) 0.01885(16) Uani 1 1 d .

loop_
_atom_site_aniso_label
_atom_site_aniso_U_11
_atom_site_aniso_U_22
_atom_site_aniso_U_33
_atom_site_aniso_U_23
_atom_site_aniso_U_13
_atom_site_aniso_U_12
C1 0.0185(16) 0.0268(17) 0.0282(17) -0.0019(14) 0.0060(13) 0.0004(13)
C2 0.0268(17) 0.0244(17) 0.0295(18) -0.0059(14) 0.0123(14) -0.0017(13)
C3 0.0317(18) 0.0238(16) 0.0199(16) -0.0018(13) 0.0055(13) -0.0107(14)
C4 0.0203(16) 0.0243(16) 0.0228(16) 0.0056(13) -0.0001(13) -0.0035(13)
C5 0.0239(16) 0.0214(16) 0.0235(16) 0.0001(13) 0.0057(13) 0.0036(13)
C6 0.0188(15) 0.0152(14) 0.0249(16) 0.0037(12) 0.0034(12) -0.0014(12)
C7 0.0213(16) 0.0264(17) 0.0304(18) 0.0048(14) 0.0077(14) -0.0017(13)
C8 0.0251(17) 0.0210(16) 0.0298(18) 0.0007(13) 0.0021(14) -0.0046(13)
C9 0.0186(15) 0.0187(15) 0.0198(15) -0.0022(12) 0.0036(12) 0.0022(12)
C10 0.0212(16) 0.0269(17) 0.0300(17) 0.0038(14) 0.0111(13) 0.0030(13)
C11 0.0217(16) 0.0206(16) 0.0323(18) 0.0010(13) 0.0084(13) 0.0045(13)
C12 0.0152(14) 0.0166(14) 0.0193(15) -0.0012(12) 0.0051(11) -0.0016(11)
C13 0.0137(14) 0.0150(14) 0.0216(15) 0.0006(11) 0.0056(12) -0.0008(11)
C14 0.0176(14) 0.0166(14) 0.0232(15) -0.0002(12) 0.0047(12) 0.0000(12)
C15 0.0166(14) 0.0245(16) 0.0191(15) 0.0015(13) 0.0048(12) -0.0027(12)
C16 0.0161(15) 0.0199(15) 0.0232(16) 0.0070(12) 0.0033(12) -0.0005(12)
C17 0.0188(15) 0.0151(14) 0.0268(16) 0.0011(12) 0.0048(12) 0.0004(12)
C18 0.0260(17) 0.0287(17) 0.0205(16) 0.0041(13) 0.0057(13) 0.0007(13)
C19 0.0301(18) 0.0230(16) 0.0189(16) 0.0034(13) 0.0001(13) 0.0035(13)
N1 0.0212(13) 0.0198(13) 0.0187(12) -0.0008(11) 0.0033(10) -0.0003(11)
O1 0.0309(12) 0.0138(10) 0.0287(12) -0.0002(9) 0.0041(10) -0.0007(9)
O2 0.0265(12) 0.0212(11) 0.0228(11) -0.0014(9) 0.0071(9) -0.0004(9)
O3 0.0218(11) 0.0174(10) 0.0245(11) -0.0008(9) 0.0024(9) -0.0012(8)
P1 0.0165(4) 0.0136(4) 0.0180(4) 0.0006(3) 0.0028(3) 0.0004(3)
Pd1 0.01785(12) 0.01700(12) 0.01721(12) -0.00043(9) 0.00128(8) 0.00124(9)
S2 0.0210(4) 0.0146(3) 0.0204(4) -0.0014(3) 0.0030(3) 0.0002(3)

loop_
_atom_type_symbol
_atom_type_description
_atom_type_scat_dispersion_real
_atom_type_scat_dispersion_imag
_atom_type_scat_source
C C 0.0033 0.0016 'International Tables Vol C Tables 4.2.6.8 and 6.1.1.4'
H H 0.0000 0.0000 'International Tables Vol C Tables 4.2.6.8 and 6.1.1.4'
N N 0.0061 0.0033 'International Tables Vol C Tables 4.2.6.8 and 6.1.1.4'
O O 0.0106 0.0060 'International Tables Vol C Tables 4.2.6.8 and 6.1.1.4'
P P 0.1023 0.0942 'International Tables Vol C Tables 4.2.6.8 and 6.1.1.4'
S S 0.1246 0.1234 'International Tables Vol C Tables 4.2.6.8 and 6.1.1.4'
Pd Pd -0.9988 1.0072 'International Tables Vol C Tables 4.2.6.8 and 6.1.1.4'

loop_
_geom_angle_atom_site_label_1
_geom_angle_atom_site_label_2
_geom_angle_atom_site_label_3
_geom_angle
N1 C1 C2 122.1(3)
C1 C2 C3 119.4(3)
C4 C3 C2 118.9(3)
C3 C4 C5 118.7(3)
N1 C5 C4 122.9(3)
C7 C6 C8 111.2(2)
C7 C6 P1 109.1(2)
C8 C6 P1 116.0(2)
C11 C9 C10 111.1(2)
C11 C9 P1 111.6(2)
C10 C9 P1 109.2(2)
C17 C12 C13 120.0(3)
C17 C12 S2 116.5(2)
C13 C12 S2 123.5(2)
C14 C13 C12 117.3(3)
C14 C13 P1 117.5(2)
C12 C13 P1 125.1(2)
C15 C14 C13 123.1(3)
C16 C15 C14 118.3(3)
C16 C15 C18 121.8(3)
C14 C15 C18 119.8(3)
C15 C16 C17 120.3(3)
C16 C17 C12 121.1(3)
C5 N1 C1 118.0(3)
C5 N1 Pd1 123.5(2)
C1 N1 Pd1 118.2(2)
S2 O3 Pd1 111.43(11)
C6 P1 C13 104.29(13)
C6 P1 C9 107.27(13)
C13 P1 C9 102.62(13)
C6 P1 Pd1 114.12(10)
C13 P1 Pd1 112.99(10)
C9 P1 Pd1 114.44(10)
C19 Pd1 N1 88.34(11)
C19 Pd1 O3 174.96(10)
N1 Pd1 O3 86.77(8)
C19 Pd1 P1 92.47(9)
N1 Pd1 P1 178.16(7)
O3 Pd1 P1 92.38(6)
O1 S2 O2 115.14(12)
O1 S2 O3 110.86(12)
O2 S2 O3 112.19(12)
O1 S2 C12 106.37(13)
O2 S2 C12 107.51(13)
O3 S2 C12 103.91(12)

loop_
_geom_bond_atom_site_label_1
_geom_bond_atom_site_label_2
_geom_bond_distance
C1 N1 1.347(4)
C1 C2 1.374(4)
C2 C3 1.383(4)
C3 C4 1.374(4)
C4 C5 1.381(4)
C5 N1 1.341(4)
C6 C7 1.523(4)
C6 C8 1.529(4)
C6 P1 1.846(3)
C9 C11 1.528(4)
C9 C10 1.528(4)
C9 P1 1.849(3)
C12 C17 1.389(4)
C12 C13 1.404(4)
C12 S2 1.781(3)
C13 C14 1.394(4)
C13 P1 1.848(3)
C14 C15 1.390(4)
C15 C16 1.381(4)
C15 C18 1.506(4)
C16 C17 1.385(4)
C19 Pd1 2.037(3)
N1 Pd1 2.114(2)
O1 S2 1.443(2)
O2 S2 1.444(2)
O3 S2 1.483(2)
O3 Pd1 2.151(2)
P1 Pd1 2.2349(9)

loop_
_geom_torsion_atom_site_label_1
_geom_torsion_atom_site_label_2
_geom_torsion_atom_site_label_3
_geom_torsion_atom_site_label_4
_geom_torsion
N1 C1 C2 C3 -1.6(5)
C1 C2 C3 C4 2.1(5)
C2 C3 C4 C5 -0.7(4)
C3 C4 C5 N1 -1.2(5)
C17 C12 C13 C14 -1.2(4)
S2 C12 C13 C14 175.4(2)
C17 C12 C13 P1 -179.8(2)
S2 C12 C13 P1 -3.2(4)
C12 C13 C14 C15 1.2(4)
P1 C13 C14 C15 179.9(2)
C13 C14 C15 C16 -0.8(4)
C13 C14 C15 C18 179.2(3)
C14 C15 C16 C17 0.4(4)
C18 C15 C16 C17 -179.7(3)
C15 C16 C17 C12 -0.4(4)
C13 C12 C17 C16 0.8(4)
S2 C12 C17 C16 -176.0(2)
C4 C5 N1 C1 1.8(4)
C4 C5 N1 Pd1 -171.1(2)
C2 C1 N1 C5 -0.3(4)
C2 C1 N1 Pd1 172.9(2)
C7 C6 P1 C13 67.3(2)
C8 C6 P1 C13 -59.1(2)
C7 C6 P1 C9 175.7(2)
C8 C6 P1 C9 49.3(2)
C7 C6 P1 Pd1 -56.4(2)
C8 C6 P1 Pd1 177.18(18)
C14 C13 P1 C6 71.4(2)
C12 C13 P1 C6 -110.0(3)
C14 C13 P1 C9 -40.4(2)
C12 C13 P1 C9 138.2(2)
C14 C13 P1 Pd1 -164.13(19)
C12 C13 P1 Pd1 14.5(3)
C11 C9 P1 C6 67.4(2)
C10 C9 P1 C6 -169.4(2)
C11 C9 P1 C13 176.9(2)
C10 C9 P1 C13 -59.9(2)
C11 C9 P1 Pd1 -60.3(2)
C10 C9 P1 Pd1 62.9(2)
C5 N1 Pd1 C19 -73.0(2)
C1 N1 Pd1 C19 114.2(2)
C5 N1 Pd1 O3 108.2(2)
C1 N1 Pd1 O3 -64.6(2)
S2 O3 Pd1 N1 114.67(12)
S2 O3 Pd1 P1 -63.69(11)
C6 P1 Pd1 C19 -47.21(14)
C13 P1 Pd1 C19 -166.14(13)
C9 P1 Pd1 C19 76.89(14)
C6 P1 Pd1 O3 131.41(12)
C13 P1 Pd1 O3 12.48(11)
C9 P1 Pd1 O3 -104.49(11)
Pd1 O3 S2 O1 -163.06(11)
Pd1 O3 S2 O2 -32.79(15)
Pd1 O3 S2 C12 83.04(13)
C17 C12 S2 O1 12.1(3)
C13 C12 S2 O1 -164.6(2)
C17 C12 S2 O2 -111.8(2)
C13 C12 S2 O2 71.5(3)
C17 C12 S2 O3 129.1(2)
C13 C12 S2 O3 -47.5(3)
